data_7219476
loop_
_publ_author_name
'Wang, Jungang'
'Gao, Yang'
'Xiang, Jiachen'
'Wang, Miao'
'Wu, Anxin'

_publ_section_title
;
 X-ray studies of conformation: observation of conformational polymorphism
 of a glycoluril clip
;
_journal_issue 11
_journal_name_full CrystEngComm
_journal_page_first 2245
_journal_paper_doi 10.1039/C5CE00066A
_journal_volume 17
_journal_year 2015
_chemical_formula_sum 'C41 H40 Cl2 N4 O8'
_chemical_formula_weight 787.67
_chemical_name_systematic
; 
 ? 
;
_space_group_IT_number 2
_symmetry_cell_setting triclinic
_symmetry_space_group_name_Hall '-P 1'
_symmetry_space_group_name_H-M 'P -1'
_atom_sites_solution_hydrogens geom
_atom_sites_solution_primary direct
_atom_sites_solution_secondary difmap
_audit_creation_method SHELXL-97
_audit_update_record
;
2015-01-30 deposited with the CCDC.
2015-02-03 downloaded from the CCDC.
;
_cell_angle_alpha 68.1700(10)
_cell_angle_beta 74.5220(10)
_cell_angle_gamma 65.9000(10)
_cell_formula_units_Z 2
_cell_length_a 11.2616(7)
_cell_length_b 12.4270(8)
_cell_length_c 15.9572(10)
_cell_measurement_temperature 298(2)
_cell_volume 1874.8(2)
_computing_cell_refinement 'Bruker SAINT'
_computing_data_collection 'Bruker APEX2'
_computing_data_reduction 'Bruker SAINT'
_computing_molecular_graphics 'Bruker SHELXTL'
_computing_publication_material 'Bruker SHELXTL'
_computing_structure_refinement 'SHELXL-97 (Sheldrick, 1997)'
_computing_structure_solution 'SHELXS-97 (Sheldrick, 1990)'
_diffrn_ambient_temperature 298(2)
_diffrn_measured_fraction_theta_full 0.989
_diffrn_measured_fraction_theta_max 0.989
_diffrn_measurement_device_type 'Bruker APEX-II CCD'
_diffrn_measurement_method '\f and \w scans'
_diffrn_radiation_monochromator graphite
_diffrn_radiation_source 'fine-focus sealed tube'
_diffrn_radiation_type MoK\a
_diffrn_radiation_wavelength 0.71073
_diffrn_reflns_av_R_equivalents 0.0206
_diffrn_reflns_av_sigmaI/netI 0.0332
_diffrn_reflns_limit_h_max 12
_diffrn_reflns_limit_h_min -13
_diffrn_reflns_limit_k_max 14
_diffrn_reflns_limit_k_min -14
_diffrn_reflns_limit_l_max 18
_diffrn_reflns_limit_l_min -18
_diffrn_reflns_number 13311
_diffrn_reflns_theta_full 25.00
_diffrn_reflns_theta_max 25.00
_diffrn_reflns_theta_min 1.39
_exptl_absorpt_coefficient_mu 0.234
_exptl_absorpt_correction_type none
_exptl_crystal_colour colorless
_exptl_crystal_density_diffrn 1.395
_exptl_crystal_density_meas 1.395
_exptl_crystal_density_method 'not measured'
_exptl_crystal_description block
_exptl_crystal_F_000 824
_exptl_crystal_size_max 0.20
_exptl_crystal_size_mid 0.12
_exptl_crystal_size_min 0.10
_refine_diff_density_max 1.396
_refine_diff_density_min -0.728
_refine_diff_density_rms 0.093
_refine_ls_extinction_method none
_refine_ls_goodness_of_fit_ref 1.070
_refine_ls_hydrogen_treatment constr
_refine_ls_matrix_type full
_refine_ls_number_parameters 510
_refine_ls_number_reflns 6532
_refine_ls_number_restraints 6
_refine_ls_restrained_S_all 1.071
_refine_ls_R_factor_all 0.0722
_refine_ls_R_factor_gt 0.0566
_refine_ls_shift/su_max 0.001
_refine_ls_shift/su_mean 0.000
_refine_ls_structure_factor_coef Fsqd
_refine_ls_weighting_details 'calc w=1/[\s^2^(Fo^2^)+(0.1369P)^2^+1.3533P] where P=(Fo^2^+2Fc^2^)/3'
_refine_ls_weighting_scheme calc
_refine_ls_wR_factor_gt 0.1803
_refine_ls_wR_factor_ref 0.2031
_reflns_number_gt 5267
_reflns_number_total 6532
_reflns_threshold_expression >2sigma(I)
_cod_data_source_file c5ce00066a2.cif
_cod_data_source_block 1b
_cod_depositor_comments
;
The following automatic conversions were performed:

'_symmetry_cell_setting' value 'Triclinic' changed to 'triclinic'
according to
/usr/data/users/saulius/crontab/automatic-downloads/rss-feeds/RSC/lib/dictionaries/cif_core.dic
dictionary named 'cif_core.dic' version 2.4.2 from 2011-04-26.

Automatic conversion script
Id: cif_fix_values 3008 2015-01-20 13:52:24Z robertas 

 Adding full bibliography for 7219475--7219479.cif.
;
_cod_original_sg_symbol_H-M P-1
_cod_database_code 7219476

loop_
_symmetry_equiv_pos_as_xyz
'x, y, z'
'-x, -y, -z'

loop_
_atom_site_label
_atom_site_type_symbol
_atom_site_fract_x
_atom_site_fract_y
_atom_site_fract_z
_atom_site_U_iso_or_equiv
_atom_site_adp_type
_atom_site_occupancy
_atom_site_symmetry_multiplicity
_atom_site_calc_flag
_atom_site_refinement_flags
_atom_site_disorder_assembly
_atom_site_disorder_group
C26 C -0.2963(3) 0.9487(3) 0.1815(2) 0.0269(7) Uani 1 1 d . A 1
H26 H -0.3437 1.0310 0.1786 0.032 Uiso 1 1 calc R A 1
C25 C -0.3620(3) 0.8679(3) 0.1923(2) 0.0263(7) Uani 1 1 d . A 1
H25 H -0.4530 0.8964 0.1960 0.032 Uiso 1 1 calc R A 1
C24 C -0.2886(3) 0.7452(3) 0.1974(2) 0.0254(7) Uani 1 1 d . A 1
H24 H -0.3318 0.6918 0.2049 0.030 Uiso 1 1 calc R A 1
C23 C -0.1521(3) 0.6996(3) 0.19157(19) 0.0181(6) Uani 1 1 d . A 1
C28 C -0.0892(3) 0.7811(3) 0.18043(18) 0.0195(6) Uani 1 1 d . A 1
H28 H 0.0018 0.7526 0.1764 0.023 Uiso 1 1 calc R A 1
C27 C -0.1603(3) 0.9043(3) 0.17524(19) 0.0229(7) Uani 1 1 d . A 1
H27 H -0.1166 0.9573 0.1675 0.027 Uiso 1 1 calc R A 1
C22 C -0.0794(3) 0.5690(3) 0.18996(19) 0.0185(6) Uani 1 1 d . A 1
C21 C -0.1120(3) 0.5329(3) 0.1279(2) 0.0230(7) Uani 1 1 d . A 1
H21 H -0.1745 0.5908 0.0902 0.028 Uiso 1 1 calc R A 1
C20 C -0.0549(3) 0.4156(3) 0.1210(2) 0.0234(7) Uani 1 1 d . A 1
H20 H -0.0775 0.3960 0.0779 0.028 Uiso 1 1 calc R A 1
C19 C 0.0366(3) 0.3250(3) 0.17760(19) 0.0183(6) Uani 1 1 d . A 1
C18 C 0.0729(3) 0.3577(3) 0.24067(18) 0.0160(6) Uani 1 1 d . A 1
C17 C 0.0149(3) 0.4790(2) 0.24694(18) 0.0155(6) Uani 1 1 d . A 1
C29 C 0.0854(3) 0.1983(3) 0.1692(2) 0.0218(6) Uani 1 1 d . A 1
C34 C 0.1370(3) 0.1797(3) 0.0842(2) 0.0299(7) Uani 1 1 d . A 1
H34 H 0.1438 0.2466 0.0338 0.036 Uiso 1 1 calc R A 1
C33 C 0.1786(4) 0.0633(3) 0.0727(2) 0.0359(9) Uani 1 1 d . A 1
H33 H 0.2084 0.0538 0.0148 0.043 Uiso 1 1 calc R A 1
C32 C 0.1755(3) -0.0381(3) 0.1479(2) 0.0313(8) Uani 1 1 d . A 1
H32 H 0.2085 -0.1169 0.1414 0.038 Uiso 1 1 calc R A 1
C31 C 0.1230(4) -0.0210(3) 0.2323(2) 0.0316(8) Uani 1 1 d . A 1
H31 H 0.1183 -0.0886 0.2826 0.038 Uiso 1 1 calc R A 1
C30 C 0.0771(3) 0.0952(3) 0.2434(2) 0.0267(7) Uani 1 1 d . A 1
H30 H 0.0403 0.1050 0.3008 0.032 Uiso 1 1 calc R A 1
C16 C 0.1648(3) 0.2551(2) 0.30658(18) 0.0150(6) Uani 1 1 d . A 1
H16A H 0.1135 0.2358 0.3659 0.018 Uiso 1 1 calc R A 1
H16B H 0.1999 0.1820 0.2865 0.018 Uiso 1 1 calc R A 1
C15 C 0.0386(3) 0.5102(2) 0.32405(18) 0.0152(6) Uani 1 1 d . A 1
H15A H -0.0096 0.5974 0.3169 0.018 Uiso 1 1 calc R A 1
H15B H 0.0010 0.4645 0.3813 0.018 Uiso 1 1 calc R A 1
C12 C 0.3958(3) 0.2481(2) 0.26712(17) 0.0130(6) Uani 1 1 d . A 1
C11 C 0.2431(3) 0.5638(3) 0.28114(18) 0.0149(6) Uani 1 1 d . A 1
C14 C 0.2592(3) 0.3606(2) 0.36772(17) 0.0130(6) Uani 1 1 d . A 1
C38 C 0.2162(3) 0.3134(2) 0.47157(18) 0.0146(6) Uani 1 1 d . A 1
C39 C 0.1852(3) 0.1469(3) 0.59716(19) 0.0231(7) Uani 1 1 d . A 1
H39A H 0.0965 0.1941 0.6179 0.028 Uiso 1 1 calc R A 1
H39B H 0.2453 0.1493 0.6296 0.028 Uiso 1 1 calc R A 1
C40 C 0.1972(4) 0.0166(3) 0.6143(2) 0.0322(8) Uani 1 1 d . A 1
H40A H 0.1416 0.0150 0.5788 0.048 Uiso 1 1 calc R A 1
H40B H 0.1710 -0.0187 0.6779 0.048 Uiso 1 1 calc R A 1
H40C H 0.2867 -0.0305 0.5974 0.048 Uiso 1 1 calc R A 1
C13 C 0.3989(3) 0.3732(2) 0.34571(18) 0.0137(6) Uani 1 1 d . A 1
C35 C 0.4602(3) 0.3406(2) 0.43141(18) 0.0139(6) Uani 1 1 d . A 1
C36 C 0.5416(3) 0.1811(3) 0.5622(2) 0.0260(7) Uani 1 1 d . A 1
H36A H 0.4768 0.2264 0.6022 0.031 Uiso 1 1 calc R A 1
H36B H 0.6223 0.1971 0.5527 0.031 Uiso 1 1 calc R A 1
C37 C 0.5654(4) 0.0460(3) 0.6038(2) 0.0332(8) Uani 1 1 d . A 1
H37A H 0.4851 0.0311 0.6127 0.050 Uiso 1 1 calc R A 1
H37B H 0.5962 0.0180 0.6615 0.050 Uiso 1 1 calc R A 1
H37C H 0.6303 0.0019 0.5640 0.050 Uiso 1 1 calc R A 1
C9 C 0.4758(3) 0.5524(3) 0.24581(18) 0.0158(6) Uani 1 1 d . A 1
H9A H 0.5416 0.5225 0.2856 0.019 Uiso 1 1 calc R A 1
H9B H 0.4387 0.6416 0.2321 0.019 Uiso 1 1 calc R A 1
C10 C 0.6028(3) 0.2905(2) 0.24176(18) 0.0161(6) Uani 1 1 d . A 1
H10A H 0.6475 0.2145 0.2253 0.019 Uiso 1 1 calc R A 1
H10B H 0.6537 0.2904 0.2822 0.019 Uiso 1 1 calc R A 1
C7 C 0.6026(3) 0.3986(3) 0.15555(18) 0.0158(6) Uani 1 1 d . A 1
C8 C 0.5427(3) 0.5210(3) 0.15776(18) 0.0158(6) Uani 1 1 d . A 1
C3 C 0.5499(3) 0.6173(3) 0.07743(19) 0.0182(6) Uani 1 1 d . A 1
C4 C 0.6156(3) 0.5913(3) -0.0037(2) 0.0223(6) Uani 1 1 d . A 1
H4 H 0.6190 0.6555 -0.0571 0.027 Uiso 1 1 calc R A 1
C5 C 0.6760(3) 0.4702(3) -0.00543(19) 0.0212(6) Uani 1 1 d . A 1
H5 H 0.7213 0.4532 -0.0596 0.025 Uiso 1 1 calc R A 1
C6 C 0.6692(3) 0.3738(3) 0.07374(19) 0.0193(6) Uani 1 1 d . A 1
C2 C 0.8096(3) 0.2236(3) -0.0022(2) 0.0307(8) Uani 1 1 d . A 1
H2A H 0.7581 0.2588 -0.0513 0.046 Uiso 1 1 calc R A 1
H2B H 0.8478 0.1357 0.0095 0.046 Uiso 1 1 calc R A 1
H2C H 0.8782 0.2578 -0.0186 0.046 Uiso 1 1 calc R A 1
C1 C 0.4984(4) 0.8342(3) 0.0041(2) 0.0319(8) Uani 1 1 d . A 1
H1A H 0.5889 0.8251 -0.0183 0.048 Uiso 1 1 calc R A 1
H1B H 0.4536 0.9114 0.0176 0.048 Uiso 1 1 calc R A 1
H1C H 0.4583 0.8328 -0.0414 0.048 Uiso 1 1 calc R A 1
C41 C 0.2402(3) 0.6061(3) 0.5384(2) 0.0261(8) Uani 0.912(3) 1 d PD B 1
H41A H 0.3331 0.5873 0.5159 0.031 Uiso 0.912(3) 1 calc PR B 1
H41B H 0.2244 0.5285 0.5678 0.031 Uiso 0.912(3) 1 calc PR B 1
Cl1 Cl 0.19822(15) 0.68564(15) 0.61948(9) 0.0424(4) Uani 0.912(3) 1 d PD B 1
Cl2 Cl 0.15188(14) 0.69021(12) 0.44798(9) 0.0536(4) Uani 0.912(3) 1 d PD B 1
N4 N 0.2745(2) 0.2799(2) 0.31741(15) 0.0135(5) Uani 1 1 d . . .
N3 N 0.4746(2) 0.2894(2) 0.29203(15) 0.0134(5) Uani 1 1 d . . .
N1 N 0.3718(2) 0.5014(2) 0.29485(15) 0.0136(5) Uani 1 1 d . . .
N2 N 0.1744(2) 0.4852(2) 0.33114(15) 0.0137(5) Uani 1 1 d . . .
O4 O 0.43026(19) 0.19050(17) 0.21286(12) 0.0161(4) Uani 1 1 d . . .
O3 O 0.19760(19) 0.66995(17) 0.23476(13) 0.0192(5) Uani 1 1 d . . .
O7 O 0.1890(2) 0.37677(18) 0.52040(13) 0.0211(5) Uani 1 1 d . . .
O8 O 0.2174(2) 0.19867(17) 0.49866(13) 0.0184(4) Uani 1 1 d . . .
O5 O 0.4729(2) 0.41590(18) 0.45539(13) 0.0197(5) Uani 1 1 d . . .
O6 O 0.4940(2) 0.22016(18) 0.47485(13) 0.0194(5) Uani 1 1 d . . .
O2 O 0.7277(2) 0.25125(19) 0.07767(14) 0.0236(5) Uani 1 1 d . . .
O1 O 0.4900(2) 0.73480(18) 0.08510(13) 0.0227(5) Uani 1 1 d . . .
C41' C 0.109(2) 0.791(3) 0.4998(14) 0.0261(8) Uani 0.088(3) 1 d PD B 2
H41C H 0.0270 0.7751 0.5171 0.031 Uiso 0.088(3) 1 calc PR B 2
H41D H 0.0879 0.8798 0.4819 0.031 Uiso 0.088(3) 1 calc PR B 2
Cl1' Cl 0.195(2) 0.7216(19) 0.5933(10) 0.0424(4) Uani 0.088(3) 1 d PD B 2
Cl2' Cl 0.1960(16) 0.7386(14) 0.4096(9) 0.0536(4) Uani 0.088(3) 1 d PD B 2

loop_
_atom_site_aniso_label
_atom_site_aniso_U_11
_atom_site_aniso_U_22
_atom_site_aniso_U_33
_atom_site_aniso_U_23
_atom_site_aniso_U_13
_atom_site_aniso_U_12
C26 0.0316(18) 0.0205(15) 0.0169(15) -0.0069(12) -0.0074(13) 0.0059(13)
C25 0.0181(15) 0.0301(17) 0.0168(15) -0.0065(13) -0.0028(12) 0.0049(12)
C24 0.0200(16) 0.0260(16) 0.0246(16) -0.0043(13) -0.0048(12) -0.0044(12)
C23 0.0181(15) 0.0181(14) 0.0124(13) -0.0022(11) -0.0049(11) -0.0010(11)
C28 0.0190(15) 0.0235(15) 0.0117(13) -0.0041(11) -0.0008(11) -0.0048(12)
C27 0.0321(17) 0.0205(15) 0.0142(14) -0.0045(12) -0.0060(12) -0.0061(13)
C22 0.0156(14) 0.0194(14) 0.0175(14) -0.0034(11) -0.0033(11) -0.0044(11)
C21 0.0230(16) 0.0215(15) 0.0237(16) -0.0031(12) -0.0111(12) -0.0053(12)
C20 0.0237(16) 0.0277(16) 0.0227(15) -0.0089(13) -0.0082(12) -0.0083(13)
C19 0.0199(15) 0.0190(14) 0.0163(14) -0.0055(11) -0.0026(11) -0.0065(11)
C18 0.0166(14) 0.0178(14) 0.0136(13) -0.0051(11) -0.0007(11) -0.0065(11)
C17 0.0123(13) 0.0172(14) 0.0158(14) -0.0048(11) -0.0009(11) -0.0048(11)
C29 0.0239(16) 0.0244(15) 0.0228(15) -0.0106(12) -0.0044(12) -0.0099(12)
C34 0.0391(19) 0.0281(17) 0.0214(16) -0.0065(13) -0.0041(14) -0.0113(14)
C33 0.060(2) 0.0261(17) 0.0209(16) -0.0148(14) -0.0011(16) -0.0098(16)
C32 0.0373(19) 0.0259(17) 0.0371(19) -0.0173(15) -0.0042(15) -0.0106(14)
C31 0.042(2) 0.0227(16) 0.0324(18) -0.0049(14) -0.0051(15) -0.0169(15)
C30 0.0321(18) 0.0296(17) 0.0232(16) -0.0111(13) 0.0018(13) -0.0159(14)
C16 0.0159(14) 0.0137(13) 0.0165(14) -0.0060(11) -0.0006(11) -0.0057(11)
C15 0.0114(13) 0.0153(13) 0.0145(13) -0.0040(11) 0.0003(10) -0.0022(10)
C12 0.0149(13) 0.0097(12) 0.0100(13) -0.0001(10) -0.0033(10) -0.0015(10)
C11 0.0186(14) 0.0171(14) 0.0101(13) -0.0056(11) -0.0023(11) -0.0057(11)
C14 0.0164(14) 0.0114(12) 0.0110(13) -0.0049(10) 0.0005(10) -0.0046(10)
C38 0.0114(13) 0.0175(13) 0.0129(13) -0.0046(11) 0.0001(10) -0.0041(10)
C39 0.0311(17) 0.0266(16) 0.0100(14) -0.0009(12) 0.0012(12) -0.0149(13)
C40 0.047(2) 0.0236(17) 0.0198(16) 0.0011(13) 0.0030(14) -0.0173(15)
C13 0.0167(14) 0.0138(13) 0.0103(13) -0.0040(10) -0.0006(10) -0.0053(11)
C35 0.0113(13) 0.0157(13) 0.0129(13) -0.0045(11) 0.0002(10) -0.0040(10)
C36 0.0294(17) 0.0293(17) 0.0152(15) -0.0008(12) -0.0099(12) -0.0070(13)
C37 0.040(2) 0.0241(17) 0.0181(16) -0.0005(13) -0.0056(14) 0.0015(14)
C9 0.0185(14) 0.0151(13) 0.0146(14) -0.0010(11) -0.0034(11) -0.0090(11)
C10 0.0134(14) 0.0181(14) 0.0149(14) -0.0044(11) -0.0014(11) -0.0044(11)
C7 0.0123(13) 0.0218(14) 0.0139(13) -0.0038(11) -0.0025(10) -0.0075(11)
C8 0.0136(14) 0.0235(15) 0.0124(13) -0.0021(11) -0.0037(11) -0.0102(11)
C3 0.0199(15) 0.0199(14) 0.0169(14) -0.0016(11) -0.0064(11) -0.0100(12)
C4 0.0249(16) 0.0287(16) 0.0139(14) 0.0004(12) -0.0043(12) -0.0148(13)
C5 0.0203(15) 0.0317(17) 0.0111(13) -0.0050(12) 0.0007(11) -0.0115(13)
C6 0.0168(14) 0.0263(15) 0.0160(14) -0.0058(12) -0.0025(11) -0.0089(12)
C2 0.0350(19) 0.0358(18) 0.0173(16) -0.0136(14) 0.0071(14) -0.0098(15)
C1 0.045(2) 0.0196(16) 0.0235(17) 0.0046(13) -0.0021(15) -0.0156(14)
C41 0.0165(16) 0.0320(18) 0.038(2) -0.0236(16) -0.0031(14) -0.0051(14)
Cl1 0.0307(5) 0.0719(11) 0.0371(8) -0.0340(7) 0.0074(6) -0.0216(7)
Cl2 0.0763(9) 0.0433(7) 0.0403(7) -0.0117(6) -0.0295(6) -0.0071(6)
N4 0.0151(12) 0.0130(11) 0.0128(11) -0.0057(9) -0.0015(9) -0.0039(9)
N3 0.0125(11) 0.0159(11) 0.0113(11) -0.0058(9) 0.0012(9) -0.0045(9)
N1 0.0137(12) 0.0130(11) 0.0128(11) -0.0015(9) -0.0031(9) -0.0048(9)
N2 0.0120(11) 0.0133(11) 0.0141(11) -0.0031(9) -0.0018(9) -0.0035(9)
O4 0.0184(10) 0.0152(9) 0.0132(9) -0.0065(8) -0.0012(8) -0.0028(8)
O3 0.0216(11) 0.0135(10) 0.0189(10) -0.0001(8) -0.0068(8) -0.0044(8)
O7 0.0255(11) 0.0231(11) 0.0148(10) -0.0078(8) 0.0014(8) -0.0092(9)
O8 0.0262(11) 0.0157(10) 0.0115(10) -0.0018(8) -0.0005(8) -0.0088(8)
O5 0.0212(11) 0.0218(10) 0.0181(10) -0.0086(8) -0.0024(8) -0.0073(8)
O6 0.0228(11) 0.0194(10) 0.0132(10) -0.0030(8) -0.0058(8) -0.0043(8)
O2 0.0256(11) 0.0219(11) 0.0150(10) -0.0072(8) 0.0054(8) -0.0038(9)
O1 0.0337(12) 0.0183(10) 0.0152(10) 0.0003(8) -0.0028(9) -0.0131(9)
C41' 0.0165(16) 0.0320(18) 0.038(2) -0.0236(16) -0.0031(14) -0.0051(14)
Cl1' 0.0307(5) 0.0719(11) 0.0371(8) -0.0340(7) 0.0074(6) -0.0216(7)
Cl2' 0.0763(9) 0.0433(7) 0.0403(7) -0.0117(6) -0.0295(6) -0.0071(6)

loop_
_atom_type_symbol
_atom_type_description
_atom_type_scat_dispersion_real
_atom_type_scat_dispersion_imag
_atom_type_scat_source
C C 0.0033 0.0016 'International Tables Vol C Tables 4.2.6.8 and 6.1.1.4'
H H 0.0000 0.0000 'International Tables Vol C Tables 4.2.6.8 and 6.1.1.4'
N N 0.0061 0.0033 'International Tables Vol C Tables 4.2.6.8 and 6.1.1.4'
O O 0.0106 0.0060 'International Tables Vol C Tables 4.2.6.8 and 6.1.1.4'
Cl Cl 0.1484 0.1585 'International Tables Vol C Tables 4.2.6.8 and 6.1.1.4'

loop_
_geom_angle_atom_site_label_1
_geom_angle_atom_site_label_2
_geom_angle_atom_site_label_3
_geom_angle
C27 C26 C25 119.5(3)
C27 C26 H26 120.3
C25 C26 H26 120.3
C24 C25 C26 118.9(3)
C24 C25 H25 120.5
C26 C25 H25 120.5
C25 C24 C23 122.0(3)
C25 C24 H24 119.0
C23 C24 H24 119.0
C28 C23 C24 118.1(3)
C28 C23 C22 123.0(3)
C24 C23 C22 118.7(3)
C27 C28 C23 121.0(3)
C27 C28 H28 119.5
C23 C28 H28 119.5
C26 C27 C28 120.5(3)
C26 C27 H27 119.8
C28 C27 H27 119.8
C21 C22 C17 117.8(3)
C21 C22 C23 116.4(3)
C17 C22 C23 125.8(3)
C20 C21 C22 122.2(3)
C20 C21 H21 118.9
C22 C21 H21 118.9
C21 C20 C19 120.9(3)
C21 C20 H20 119.6
C19 C20 H20 119.6
C20 C19 C18 118.7(3)
C20 C19 C29 116.6(3)
C18 C19 C29 124.7(3)
C17 C18 C19 120.3(3)
C17 C18 C16 121.8(2)
C19 C18 C16 117.6(2)
C18 C17 C22 120.1(3)
C18 C17 C15 120.4(2)
C22 C17 C15 118.9(2)
C34 C29 C30 117.5(3)
C34 C29 C19 119.7(3)
C30 C29 C19 122.8(3)
C29 C34 C33 121.5(3)
C29 C34 H34 119.2
C33 C34 H34 119.2
C32 C33 C34 119.8(3)
C32 C33 H33 120.1
C34 C33 H33 120.1
C31 C32 C33 119.3(3)
C31 C32 H32 120.4
C33 C32 H32 120.4
C32 C31 C30 121.0(3)
C32 C31 H31 119.5
C30 C31 H31 119.5
C31 C30 C29 120.8(3)
C31 C30 H30 119.6
C29 C30 H30 119.6
N4 C16 C18 116.6(2)
N4 C16 H16A 108.1
C18 C16 H16A 108.1
N4 C16 H16B 108.1
C18 C16 H16B 108.1
H16A C16 H16B 107.3
N2 C15 C17 117.1(2)
N2 C15 H15A 108.0
C17 C15 H15A 108.0
N2 C15 H15B 108.0
C17 C15 H15B 108.0
H15A C15 H15B 107.3
O4 C12 N4 126.6(2)
O4 C12 N3 125.7(2)
N4 C12 N3 107.7(2)
O3 C11 N1 126.1(3)
O3 C11 N2 126.3(3)
N1 C11 N2 107.5(2)
N4 C14 N2 113.3(2)
N4 C14 C38 114.7(2)
N2 C14 C38 109.8(2)
N4 C14 C13 102.9(2)
N2 C14 C13 103.1(2)
C38 C14 C13 112.3(2)
O7 C38 O8 125.5(2)
O7 C38 C14 121.4(2)
O8 C38 C14 113.0(2)
O8 C39 C40 107.2(2)
O8 C39 H39A 110.3
C40 C39 H39A 110.3
O8 C39 H39B 110.3
C40 C39 H39B 110.3
H39A C39 H39B 108.5
N1 C13 N3 114.1(2)
N1 C13 C35 111.1(2)
N3 C13 C35 112.2(2)
N1 C13 C14 102.5(2)
N3 C13 C14 102.9(2)
C35 C13 C14 113.5(2)
O5 C35 O6 125.5(3)
O5 C35 C13 123.5(2)
O6 C35 C13 111.0(2)
O6 C36 C37 107.8(3)
O6 C36 H36A 110.2
C37 C36 H36A 110.2
O6 C36 H36B 110.2
C37 C36 H36B 110.2
H36A C36 H36B 108.5
N1 C9 C8 114.8(2)
N1 C9 H9A 108.6
C8 C9 H9A 108.6
N1 C9 H9B 108.6
C8 C9 H9B 108.6
H9A C9 H9B 107.5
N3 C10 C7 116.0(2)
N3 C10 H10A 108.3
C7 C10 H10A 108.3
N3 C10 H10B 108.3
C7 C10 H10B 108.3
H10A C10 H10B 107.4
C6 C7 C8 119.8(3)
C6 C7 C10 118.7(3)
C8 C7 C10 121.4(2)
C7 C8 C3 119.4(3)
C7 C8 C9 121.8(2)
C3 C8 C9 118.8(2)
O1 C3 C4 123.7(2)
O1 C3 C8 116.1(2)
C4 C3 C8 120.2(3)
C5 C4 C3 120.2(3)
C5 C4 H4 119.9
C3 C4 H4 119.9
C4 C5 C6 120.1(3)
C4 C5 H5 119.9
C6 C5 H5 119.9
O2 C6 C5 123.5(3)
O2 C6 C7 116.2(2)
C5 C6 C7 120.3(3)
O2 C2 H2A 109.5
O2 C2 H2B 109.5
O2 C2 H2C 109.5
O1 C1 H1A 109.5
O1 C1 H1B 109.5
O1 C1 H1C 109.5
Cl2 C41 Cl1 112.37(19)
Cl2 C41 H41A 109.1
Cl1 C41 H41A 109.1
Cl2 C41 H41B 109.1
Cl1 C41 H41B 109.1
H41A C41 H41B 107.9
C12 N4 C14 113.2(2)
C12 N4 C16 122.9(2)
C14 N4 C16 122.8(2)
C12 N3 C13 111.9(2)
C12 N3 C10 122.7(2)
C13 N3 C10 121.1(2)
C11 N1 C13 113.5(2)
C11 N1 C9 122.7(2)
C13 N1 C9 122.5(2)
C11 N2 C14 112.5(2)
C11 N2 C15 124.3(2)
C14 N2 C15 120.2(2)
C38 O8 C39 115.2(2)
C35 O6 C36 115.3(2)
C6 O2 C2 117.0(2)
C3 O1 C1 116.8(2)
Cl2' C41' Cl1' 112.3(11)
Cl2' C41' H41C 109.1
Cl1' C41' H41C 109.1
Cl2' C41' H41D 109.1
Cl1' C41' H41D 109.1
H41C C41' H41D 107.9

loop_
_geom_bond_atom_site_label_1
_geom_bond_atom_site_label_2
_geom_bond_distance
C26 C27 1.389(5)
C26 C25 1.413(5)
C26 H26 0.9300
C25 C24 1.389(4)
C25 H25 0.9300
C24 C23 1.394(4)
C24 H24 0.9300
C23 C28 1.394(4)
C23 C22 1.497(4)
C28 C27 1.390(4)
C28 H28 0.9300
C27 H27 0.9300
C22 C21 1.406(4)
C22 C17 1.412(4)
C21 C20 1.366(4)
C21 H21 0.9300
C20 C19 1.393(4)
C20 H20 0.9300
C19 C18 1.416(4)
C19 C29 1.486(4)
C18 C17 1.408(4)
C18 C16 1.520(4)
C17 C15 1.533(4)
C29 C34 1.391(4)
C29 C30 1.400(4)
C34 C33 1.394(5)
C34 H34 0.9300
C33 C32 1.385(5)
C33 H33 0.9300
C32 C31 1.375(5)
C32 H32 0.9300
C31 C30 1.384(5)
C31 H31 0.9300
C30 H30 0.9300
C16 N4 1.454(3)
C16 H16A 0.9700
C16 H16B 0.9700
C15 N2 1.458(4)
C15 H15A 0.9700
C15 H15B 0.9700
C12 O4 1.212(3)
C12 N4 1.369(3)
C12 N3 1.387(4)
C11 O3 1.214(3)
C11 N1 1.370(4)
C11 N2 1.377(4)
C14 N4 1.437(3)
C14 N2 1.438(3)
C14 C38 1.551(4)
C14 C13 1.577(4)
C38 O7 1.205(3)
C38 O8 1.323(3)
C39 O8 1.466(3)
C39 C40 1.493(4)
C39 H39A 0.9700
C39 H39B 0.9700
C40 H40A 0.9600
C40 H40B 0.9600
C40 H40C 0.9600
C13 N1 1.436(3)
C13 N3 1.447(3)
C13 C35 1.541(4)
C35 O5 1.204(3)
C35 O6 1.330(3)
C36 O6 1.466(4)
C36 C37 1.493(4)
C36 H36A 0.9700
C36 H36B 0.9700
C37 H37A 0.9600
C37 H37B 0.9600
C37 H37C 0.9600
C9 N1 1.460(3)
C9 C8 1.516(4)
C9 H9A 0.9700
C9 H9B 0.9700
C10 N3 1.455(3)
C10 C7 1.524(4)
C10 H10A 0.9700
C10 H10B 0.9700
C7 C6 1.396(4)
C7 C8 1.399(4)
C8 C3 1.402(4)
C3 O1 1.374(4)
C3 C4 1.391(4)
C4 C5 1.383(4)
C4 H4 0.9300
C5 C6 1.391(4)
C5 H5 0.9300
C6 O2 1.375(4)
C2 O2 1.426(4)
C2 H2A 0.9600
C2 H2B 0.9600
C2 H2C 0.9600
C1 O1 1.432(4)
C1 H1A 0.9600
C1 H1B 0.9600
C1 H1C 0.9600
C41 Cl2 1.721(3)
C41 Cl1 1.765(3)
C41 H41A 0.9700
C41 H41B 0.9700
C41' Cl2' 1.698(10)
C41' Cl1' 1.741(10)
C41' H41C 0.9700
C41' H41D 0.9700
